data_4518773
loop_
_publ_author_name
'Zeng, Ziyu'
'Kociok-K\"ohn, Gabriele'
'Woodman, Timothy J.'
'Rowan, Michael G.'
'Blagbrough, Ian S.'

_publ_section_title
;
 The <sup>1</sup>H NMR Spectroscopic Effect of Steric Compression Is Found
 in [3.3.1]Oxa- and Azabicycles and Their Analogues.
;
_journal_issue 19
_journal_name_full 'ACS omega'
_journal_page_first 12769
_journal_page_last 12786
_journal_paper_doi 10.1021/acsomega.1c01093
_journal_volume 6
_journal_year 2021
_chemical_formula_moiety 'C18.60 H23.80 N5 O6'
_chemical_formula_sum 'C18.6 H23.8 N5 O6'
_chemical_formula_weight 413.42
_space_group_crystal_system triclinic
_space_group_IT_number 2
_space_group_name_Hall '-P 1'
_space_group_name_H-M_alt 'P -1'
_atom_sites_solution_hydrogens mixed
_audit_creation_method SHELXL-2018/1
_cell_angle_alpha 110.066(11)
_cell_angle_beta 90.729(7)
_cell_angle_gamma 90.190(7)
_cell_formula_units_Z 4
_cell_length_a 7.7392(4)
_cell_length_b 15.8949(16)
_cell_length_c 17.396(2)
_cell_measurement_reflns_used 1749
_cell_measurement_temperature 150(2)
_cell_measurement_theta_max 67.8800
_cell_measurement_theta_min 3.2520
_cell_volume 2009.8(4)
_computing_cell_refinement 'CrysAlisPro 1.171.39.46 (Rigaku OD, 2018)'
_computing_data_collection 'CrysAlisPro 1.171.39.46 (Rigaku OD, 2018)'
_computing_data_reduction 'CrysAlisPro 1.171.39.46 (Rigaku OD, 2018)'
_computing_molecular_graphics 'ORTEP3 for Windows - Farrugia, L. J. J. Appl. Crystallogr. 1997, 30, 565'
_computing_publication_material
;
 'WinGX publication routines, Farrugia, 
 L. J., J. Appl. Crystallogr., 1999, 32, 837-838
;
_computing_structure_refinement
;
 SHELXL-2016/6 (Sheldrick, 2016)
 Sheldrick GM (2008) Acta Crystallogr A64:112--122 and 
 C. B. H\"ubschle, G. M. Sheldrick and B. Dittrich
 ShelXle: a Qt graphical user interface for SHELXL
 J. Appl. Cryst., 44, (2011) 1281-1284.
;
_computing_structure_solution
; 
 SHELXT
 Sheldrick, G. M. (2008). Acta Cryst. A64, 112-122.
;
_diffrn_ambient_environment N~2~
_diffrn_ambient_temperature 149.9(4)
_diffrn_detector 'CCD plate'
_diffrn_detector_area_resol_mean 8.1150
_diffrn_detector_type EosS2
_diffrn_measured_fraction_theta_full 1.000
_diffrn_measured_fraction_theta_max 0.970
_diffrn_measurement_device 'four-circle diffractometer'
_diffrn_measurement_device_type 'SuperNova, Dual, Cu at home/near, EosS2'
_diffrn_measurement_method '\w scans'
_diffrn_radiation_monochromator mirror
_diffrn_radiation_probe x-ray
_diffrn_radiation_type 'Cu K\a'
_diffrn_radiation_wavelength 1.54184
_diffrn_reflns_av_unetI/netI 0.1742
_diffrn_reflns_Laue_measured_fraction_full 1.000
_diffrn_reflns_Laue_measured_fraction_max 0.970
_diffrn_reflns_limit_h_max 9
_diffrn_reflns_limit_h_min -9
_diffrn_reflns_limit_k_max 19
_diffrn_reflns_limit_k_min -18
_diffrn_reflns_limit_l_max 20
_diffrn_reflns_limit_l_min -20
_diffrn_reflns_number 11165
_diffrn_reflns_point_group_measured_fraction_full 1.000
_diffrn_reflns_point_group_measured_fraction_max 0.970
_diffrn_reflns_theta_full 67.684
_diffrn_reflns_theta_max 69.746
_diffrn_reflns_theta_min 2.705
_diffrn_source 'micro-focus sealed X-ray tube'
_diffrn_source_type 'SuperNova (Cu) X-ray Source'
_exptl_absorpt_coefficient_mu 0.871
_exptl_absorpt_correction_T_max 0.981
_exptl_absorpt_correction_T_min 0.838
_exptl_absorpt_correction_type gaussian
_exptl_absorpt_process_details
;
CrysAlisPro 1.171.39.46 (Rigaku Oxford Diffraction, 2018)
Numerical absorption correction based on gaussian integration over
			a multifaceted crystal model
Empirical absorption correction using spherical harmonics,
 implemented in SCALE3 ABSPACK scaling algorithm.
;
_exptl_crystal_colour yellow
_exptl_crystal_density_diffrn 1.366
_exptl_crystal_description needle
_exptl_crystal_F_000 874
_exptl_crystal_size_max 0.425
_exptl_crystal_size_mid 0.039
_exptl_crystal_size_min 0.025
_refine_diff_density_max 0.714
_refine_diff_density_min -0.310
_refine_diff_density_rms 0.069
_refine_ls_extinction_method none
_refine_ls_goodness_of_fit_ref 0.786
_refine_ls_hydrogen_treatment mixed
_refine_ls_matrix_type full
_refine_ls_number_parameters 556
_refine_ls_number_reflns 11165
_refine_ls_number_restraints 2
_refine_ls_restrained_S_all 0.786
_refine_ls_R_factor_all 0.1407
_refine_ls_R_factor_gt 0.0621
_refine_ls_shift/su_max 0.000
_refine_ls_shift/su_mean 0.000
_refine_ls_structure_factor_coef Fsqd
_refine_ls_weighting_details 'w=1/[\s^2^(Fo^2^)+(0.0580P)^2^] where P=(Fo^2^+2Fc^2^)/3'
_refine_ls_weighting_scheme calc
_refine_ls_wR_factor_gt 0.1311
_refine_ls_wR_factor_ref 0.1536
_reflns_Friedel_coverage 0.000
_reflns_number_gt 4628
_reflns_number_total 11165
_reflns_threshold_expression 'I > 2\s(I)'
_twin_special_details
;
Component 2 rotated by 179.9583\% 
 around [-0.00 0.94 -0.35] (reciprocal) or [0.01 1.00 -0.00] (direct)
;
_cod_data_source_file ao1c01093_si_002.cif
_cod_data_source_block s18phar4
_cod_original_formula_sum 'C18.60 H23.80 N5 O6'
_cod_database_code 4518773
_shelx_shelxl_version_number 2018/1
_shelx_space_group_comment
;
The symmetry employed for this shelxl refinement is uniquely defined
by the following loop, which should always be used as a source of
symmetry information in preference to the above space-group names.
They are only intended as comments.
;
_shelx_estimated_absorpt_t_min 0.708
_shelx_estimated_absorpt_t_max 0.979
_oxdiff_exptl_absorpt_empirical_full_min 0.639
_oxdiff_exptl_absorpt_empirical_full_max 1.288
_oxdiff_exptl_absorpt_empirical_details
;
Empirical correction (ABSPACK) includes:
- Absorption correction using spherical harmonics
- Frame scaling
;
_oxdiff_twin_integration_method simultaneous

loop_
_space_group_symop_operation_xyz
'x, y, z'
'-x, -y, -z'

loop_
_atom_site_label
_atom_site_type_symbol
_atom_site_fract_x
_atom_site_fract_y
_atom_site_fract_z
_atom_site_U_iso_or_equiv
_atom_site_adp_type
_atom_site_occupancy
_atom_site_site_symmetry_order
_atom_site_calc_flag
_atom_site_refinement_flags_posn
_atom_site_refinement_flags_adp
_atom_site_refinement_flags_occupancy
_atom_site_disorder_assembly
_atom_site_disorder_group
N1 N 0.8716(7) -0.2209(4) 0.2152(3) 0.0370(13) Uani 1 1 d . . . . .
N2 N 0.7692(6) 0.0436(3) 0.2834(3) 0.0225(12) Uani 1 1 d . . . . .
N3 N 0.6893(7) 0.0875(4) 0.3579(3) 0.0242(13) Uani 1 1 d D . . . .
H3 H 0.650(7) 0.063(4) 0.389(3) 0.034(19) Uiso 1 1 d D . . . .
N4 N 0.5601(6) 0.1934(4) 0.5204(3) 0.0302(13) Uani 1 1 d . . . . .
N5 N 0.6818(6) 0.4625(4) 0.4545(3) 0.0292(14) Uani 1 1 d . . . . .
O1 O 1.1027(5) -0.0124(3) 0.1544(3) 0.0324(10) Uani 1 1 d . . . . .
O2 O 0.8520(5) 0.0319(3) 0.1164(3) 0.0295(10) Uani 1 1 d . . . . .
O3 O 0.5372(5) 0.1116(3) 0.4986(2) 0.0299(10) Uani 1 1 d . . . . .
O4 O 0.5265(8) 0.2441(3) 0.5894(3) 0.0634(18) Uani 1 1 d . . . . .
O5 O 0.6752(5) 0.5046(3) 0.5284(2) 0.0296(10) Uani 1 1 d . . . . .
O6 O 0.6930(6) 0.4943(3) 0.4005(3) 0.0373(12) Uani 1 1 d . . . . .
C1 C 0.8380(6) -0.0871(4) 0.1713(3) 0.0174(11) Uani 1 1 d . . . . .
C2 C 0.9475(6) -0.0197(4) 0.1475(3) 0.0187(12) Uani 1 1 d . . . . .
C3 C 0.9449(8) 0.1036(4) 0.0995(4) 0.0381(16) Uani 1 1 d . . . . .
H3A H 1.022626 0.077662 0.053512 0.057 Uiso 1 1 calc R U . . .
H3B H 1.012514 0.138520 0.148105 0.057 Uiso 1 1 calc R U . . .
H3C H 0.861911 0.142805 0.085690 0.057 Uiso 1 1 calc R U . . .
C4 C 0.9607(7) -0.1582(4) 0.1835(4) 0.0319(15) Uani 1 1 d . . . . .
H4A H 1.013584 -0.192250 0.130420 0.038 Uiso 1 1 calc R U . . .
H4B H 1.054963 -0.127567 0.222051 0.038 Uiso 1 1 calc R U . . .
C5 C 1.0037(12) -0.2838(5) 0.2319(5) 0.061(3) Uani 1 1 d . . . . .
H5A H 1.104773 -0.249074 0.262152 0.073 Uiso 1 1 calc R U . . .
H5B H 0.951595 -0.315918 0.265771 0.073 Uiso 1 1 calc R U . . .
C6 C 1.0556(15) -0.3449(7) 0.1573(6) 0.037(3) Uani 0.6 1 d . . P . .
H6A H 0.953936 -0.367719 0.122037 0.056 Uiso 0.6 1 calc R U P . .
H6B H 1.115406 -0.394862 0.166725 0.056 Uiso 0.6 1 calc R U P . .
H6C H 1.133959 -0.315204 0.130726 0.056 Uiso 0.6 1 calc R U P . .
C7 C 0.7767(9) -0.1740(5) 0.2902(4) 0.0341(17) Uani 1 1 d . . . . .
H7A H 0.860215 -0.142650 0.334435 0.041 Uiso 1 1 calc R U . . .
H7B H 0.713014 -0.218504 0.307444 0.041 Uiso 1 1 calc R U . . .
C8 C 0.6491(7) -0.1061(4) 0.2788(3) 0.0267(13) Uani 1 1 d . . . . .
H8 H 0.593657 -0.073496 0.332309 0.032 Uiso 1 1 calc R U . . .
C9 C 0.7493(7) -0.0404(4) 0.2515(3) 0.0240(13) Uani 1 1 d . . . . .
C10 C 0.5068(8) -0.1480(5) 0.2135(3) 0.0315(16) Uani 1 1 d . . . . .
H10A H 0.447239 -0.195919 0.227434 0.038 Uiso 1 1 calc R U . . .
H10B H 0.420356 -0.101431 0.215663 0.038 Uiso 1 1 calc R U . . .
C11 C 0.5710(9) -0.1863(5) 0.1284(4) 0.0405(19) Uani 1 1 d . . . . .
H11 H 0.633345 -0.242662 0.124077 0.049 Uiso 1 1 calc R U . . .
C12 C 0.4191(10) -0.2125(6) 0.0661(4) 0.083(4) Uani 1 1 d . . . . .
H12A H 0.463175 -0.225567 0.010700 0.124 Uiso 1 1 calc R U . . .
H12B H 0.337214 -0.162910 0.078439 0.124 Uiso 1 1 calc R U . . .
H12C H 0.360512 -0.265773 0.069712 0.124 Uiso 1 1 calc R U . . .
C13 C 0.6949(7) -0.1276(4) 0.1066(3) 0.0250(13) Uani 1 1 d . . . . .
H13A H 0.630362 -0.078111 0.097382 0.030 Uiso 1 1 calc R U . . .
H13B H 0.749854 -0.162508 0.054310 0.030 Uiso 1 1 calc R U . . .
C14 C 0.6796(6) 0.1777(4) 0.3830(3) 0.0196(13) Uani 1 1 d . . . . .
C15 C 0.6249(7) 0.2327(4) 0.4606(3) 0.0215(14) Uani 1 1 d . . . . .
C16 C 0.6240(7) 0.3250(4) 0.4849(3) 0.0245(14) Uani 1 1 d . . . . .
H16 H 0.588675 0.360503 0.538217 0.029 Uiso 1 1 calc R U . . .
C17 C 0.6755(7) 0.3641(4) 0.4296(3) 0.0233(13) Uani 1 1 d . . . . .
C18 C 0.7229(8) 0.3137(4) 0.3503(3) 0.0264(15) Uani 1 1 d . . . . .
H18 H 0.752464 0.342081 0.312270 0.032 Uiso 1 1 calc R U . . .
C19 C 0.7260(7) 0.2213(4) 0.3280(3) 0.0258(14) Uani 1 1 d . . . . .
H19 H 0.760260 0.186417 0.274262 0.031 Uiso 1 1 calc R U . . .
N21 N 0.3832(7) 0.5092(4) 0.2137(3) 0.0368(14) Uani 1 1 d . . . . .
N22 N 0.2714(6) 0.2967(4) 0.2868(3) 0.0219(12) Uani 1 1 d . . . . .
N23 N 0.1904(6) 0.3097(4) 0.3606(3) 0.0213(12) Uani 1 1 d D . . . .
H23 H 0.162(7) 0.360(2) 0.394(3) 0.035(19) Uiso 1 1 d D . . . .
N24 N 0.0574(6) 0.3213(4) 0.5214(3) 0.0276(12) Uani 1 1 d . . . . .
N25 N 0.1805(6) 0.0058(4) 0.4551(3) 0.0249(12) Uani 1 1 d . . . . .
O21 O 0.6052(4) 0.2547(3) 0.1596(2) 0.0245(9) Uani 1 1 d . . . . .
O22 O 0.3523(4) 0.1828(3) 0.1211(2) 0.0264(9) Uani 1 1 d . . . . .
O23 O 0.0371(5) 0.3879(3) 0.5002(2) 0.0282(10) Uani 1 1 d . . . . .
O24 O 0.0198(8) 0.3222(4) 0.5905(3) 0.0626(18) Uani 1 1 d . . . . .
O25 O 0.1746(5) 0.0160(3) 0.5286(2) 0.0306(10) Uani 1 1 d . . . . .
O26 O 0.1940(6) -0.0688(3) 0.4008(3) 0.0363(11) Uani 1 1 d . . . . .
C21 C 0.3456(7) 0.3426(4) 0.1742(3) 0.0204(12) Uani 1 1 d . . . . .
C22 C 0.4510(6) 0.2567(4) 0.1511(3) 0.0201(12) Uani 1 1 d . . . . .
C23 C 0.4445(7) 0.0998(4) 0.1063(4) 0.0368(16) Uani 1 1 d . . . . .
H23A H 0.361895 0.049664 0.091349 0.055 Uiso 1 1 calc R U . . .
H23B H 0.508275 0.102059 0.156024 0.055 Uiso 1 1 calc R U . . .
H23C H 0.525679 0.091357 0.061565 0.055 Uiso 1 1 calc R U . . .
C24 C 0.4696(7) 0.4209(4) 0.1834(3) 0.0241(13) Uani 1 1 d . . . . .
H24A H 0.564312 0.420031 0.221925 0.029 Uiso 1 1 calc R U . . .
H24B H 0.521613 0.412976 0.129676 0.029 Uiso 1 1 calc R U . . .
C25 C 0.5127(12) 0.5828(5) 0.2240(6) 0.071(3) Uani 1 1 d . . . . .
H25A H 0.620830 0.570859 0.249329 0.085 Uiso 1 1 calc R U . . .
H25B H 0.466192 0.640986 0.259293 0.085 Uiso 1 1 calc R U . . .
C26 C 0.5484(15) 0.5848(9) 0.1353(8) 0.048(4) Uani 0.6 1 d . . P . .
H26A H 0.588827 0.525912 0.100339 0.072 Uiso 0.6 1 calc R U P . .
H26B H 0.636987 0.630170 0.138657 0.072 Uiso 0.6 1 calc R U P . .
H26C H 0.441564 0.599541 0.112077 0.072 Uiso 0.6 1 calc R U P . .
C27 C 0.2921(9) 0.5221(4) 0.2912(4) 0.0320(16) Uani 1 1 d . . . . .
H27A H 0.229539 0.579657 0.307476 0.038 Uiso 1 1 calc R U . . .
H27B H 0.378067 0.525485 0.334821 0.038 Uiso 1 1 calc R U . . .
C28 C 0.1622(7) 0.4452(4) 0.2833(3) 0.0256(13) Uani 1 1 d . . . . .
H28 H 0.109684 0.454124 0.337692 0.031 Uiso 1 1 calc R U . . .
C29 C 0.2593(7) 0.3588(4) 0.2555(3) 0.0203(12) Uani 1 1 d . . . . .
C30 C 0.0177(7) 0.4362(5) 0.2189(4) 0.0285(16) Uani 1 1 d . . . . .
H30A H -0.067249 0.391059 0.222597 0.034 Uiso 1 1 calc R U . . .
H30B H -0.042820 0.494193 0.233074 0.034 Uiso 1 1 calc R U . . .
C31 C 0.0755(8) 0.4100(5) 0.1326(4) 0.0319(16) Uani 1 1 d . . . . .
H31 H 0.136678 0.462838 0.126509 0.038 Uiso 1 1 calc R U . . .
C32 C -0.0766(9) 0.3871(6) 0.0729(4) 0.072(3) Uani 1 1 d . . . . .
H32A H -0.037901 0.385235 0.018925 0.108 Uiso 1 1 calc R U . . .
H32B H -0.165891 0.432811 0.092412 0.108 Uiso 1 1 calc R U . . .
H32C H -0.124234 0.328507 0.068831 0.108 Uiso 1 1 calc R U . . .
C33 C 0.1990(7) 0.3337(4) 0.1097(3) 0.0234(13) Uani 1 1 d . . . . .
H33A H 0.252041 0.328849 0.056885 0.028 Uiso 1 1 calc R U . . .
H33B H 0.133760 0.277597 0.101585 0.028 Uiso 1 1 calc R U . . .
C34 C 0.1797(6) 0.2359(4) 0.3842(3) 0.0199(13) Uani 1 1 d . . . . .
C35 C 0.1214(6) 0.2392(4) 0.4619(3) 0.0194(14) Uani 1 1 d . . . . .
C36 C 0.1212(7) 0.1641(4) 0.4856(3) 0.0246(14) Uani 1 1 d . . . . .
H36 H 0.085617 0.168303 0.538795 0.030 Uiso 1 1 calc R U . . .
C37 C 0.1733(6) 0.0839(4) 0.4307(3) 0.0215(13) Uani 1 1 d . . . . .
C38 C 0.2201(7) 0.0767(4) 0.3513(3) 0.0222(14) Uani 1 1 d . . . . .
H38 H 0.247685 0.019703 0.312875 0.027 Uiso 1 1 calc R U . . .
C39 C 0.2264(7) 0.1508(4) 0.3287(3) 0.0246(14) Uani 1 1 d . . . . .
H39 H 0.262574 0.145200 0.275183 0.029 Uiso 1 1 calc R U . . .

loop_
_atom_site_aniso_label
_atom_site_aniso_U_11
_atom_site_aniso_U_22
_atom_site_aniso_U_33
_atom_site_aniso_U_23
_atom_site_aniso_U_13
_atom_site_aniso_U_12
N1 0.058(3) 0.021(3) 0.036(3) 0.014(2) -0.001(3) -0.004(3)
N2 0.027(2) 0.020(3) 0.016(2) -0.001(2) 0.0037(19) 0.000(2)
N3 0.031(3) 0.027(4) 0.010(2) 0.002(2) 0.004(2) 0.001(2)
N4 0.027(3) 0.037(4) 0.024(3) 0.006(2) 0.007(2) -0.003(3)
N5 0.024(3) 0.028(4) 0.029(3) 0.002(3) -0.005(2) 0.001(2)
O1 0.027(2) 0.031(3) 0.041(3) 0.015(2) -0.0017(18) -0.0036(19)
O2 0.0261(19) 0.025(3) 0.047(3) 0.024(2) 0.0074(18) 0.0021(17)
O3 0.033(2) 0.026(3) 0.030(2) 0.007(2) 0.0076(18) -0.004(2)
O4 0.114(5) 0.039(4) 0.026(3) -0.005(2) 0.041(3) -0.014(3)
O5 0.029(2) 0.025(3) 0.026(2) -0.0031(19) 0.0000(17) 0.0000(18)
O6 0.051(3) 0.030(3) 0.033(2) 0.014(2) -0.002(2) 0.004(2)
C1 0.021(2) 0.013(3) 0.019(3) 0.007(2) 0.003(2) -0.003(2)
C2 0.026(3) 0.013(3) 0.016(3) 0.003(2) 0.002(2) -0.001(2)
C3 0.040(3) 0.024(4) 0.060(4) 0.026(3) 0.008(3) 0.000(3)
C4 0.032(3) 0.031(4) 0.035(3) 0.014(3) 0.000(3) -0.002(3)
C5 0.112(7) 0.030(5) 0.046(4) 0.020(4) 0.006(5) 0.015(5)
C6 0.057(7) 0.011(5) 0.043(6) 0.008(5) 0.007(5) 0.015(5)
C7 0.048(4) 0.032(5) 0.021(3) 0.007(3) 0.000(3) -0.010(3)
C8 0.042(3) 0.017(3) 0.017(3) 0.002(2) 0.007(2) -0.006(3)
C9 0.025(3) 0.025(4) 0.019(3) 0.003(3) 0.002(2) 0.002(3)
C10 0.033(3) 0.031(4) 0.024(3) 0.001(3) 0.004(3) -0.010(3)
C11 0.047(4) 0.048(5) 0.020(3) 0.004(3) 0.005(3) -0.020(4)
C12 0.076(5) 0.116(8) 0.029(4) -0.011(4) 0.006(4) -0.078(6)
C13 0.029(3) 0.024(4) 0.019(3) 0.004(2) 0.003(2) -0.009(2)
C14 0.016(2) 0.020(4) 0.018(3) 0.000(2) -0.003(2) -0.002(2)
C15 0.021(3) 0.023(4) 0.017(3) 0.003(3) 0.003(2) 0.002(3)
C16 0.028(3) 0.021(4) 0.017(3) -0.002(3) 0.000(2) 0.003(3)
C17 0.026(3) 0.018(4) 0.021(3) 0.001(2) -0.003(2) -0.003(2)
C18 0.034(3) 0.025(4) 0.019(3) 0.006(3) -0.001(2) 0.004(3)
C19 0.032(3) 0.025(4) 0.018(3) 0.005(2) 0.001(2) 0.004(3)
N21 0.045(3) 0.026(3) 0.036(3) 0.007(3) 0.011(2) 0.010(3)
N22 0.026(2) 0.024(3) 0.015(2) 0.006(2) 0.0075(19) 0.002(2)
N23 0.028(2) 0.024(3) 0.014(2) 0.008(2) 0.0068(19) 0.003(2)
N24 0.035(3) 0.027(4) 0.022(3) 0.010(2) 0.010(2) 0.011(2)
N25 0.030(3) 0.021(3) 0.025(3) 0.011(2) 0.000(2) 0.000(2)
O21 0.0231(19) 0.021(2) 0.030(2) 0.0088(18) 0.0016(16) 0.0038(16)
O22 0.0253(18) 0.015(2) 0.034(2) 0.0020(18) 0.0064(16) 0.0017(16)
O23 0.0272(19) 0.030(3) 0.027(2) 0.009(2) 0.0075(17) 0.003(2)
O24 0.111(4) 0.058(4) 0.026(3) 0.021(2) 0.043(3) 0.041(3)
O25 0.035(2) 0.039(3) 0.024(2) 0.017(2) 0.0002(17) 0.001(2)
O26 0.051(3) 0.022(3) 0.035(2) 0.010(2) -0.004(2) -0.004(2)
C21 0.026(3) 0.018(3) 0.017(3) 0.005(2) 0.004(2) 0.006(2)
C22 0.025(3) 0.019(3) 0.015(3) 0.005(2) 0.006(2) 0.002(2)
C23 0.033(3) 0.016(4) 0.054(4) 0.002(3) 0.004(3) 0.002(3)
C24 0.028(3) 0.014(3) 0.030(3) 0.007(2) 0.008(2) 0.001(2)
C25 0.085(6) 0.014(4) 0.113(8) 0.018(5) 0.041(6) 0.007(4)
C26 0.039(6) 0.038(8) 0.073(9) 0.027(7) 0.023(6) 0.006(6)
C27 0.049(4) 0.015(4) 0.028(3) 0.002(3) 0.008(3) 0.002(3)
C28 0.030(3) 0.026(4) 0.021(3) 0.007(2) 0.008(2) 0.010(3)
C29 0.026(3) 0.020(3) 0.014(3) 0.005(2) 0.005(2) 0.002(2)
C30 0.022(3) 0.037(4) 0.030(3) 0.016(3) 0.006(2) 0.010(3)
C31 0.039(3) 0.024(4) 0.036(4) 0.015(3) 0.005(3) 0.011(3)
C32 0.054(4) 0.114(8) 0.035(4) 0.009(5) -0.006(4) 0.041(5)
C33 0.026(3) 0.026(4) 0.019(3) 0.009(2) 0.001(2) 0.003(2)
C34 0.020(2) 0.021(4) 0.021(3) 0.009(2) 0.000(2) -0.002(2)
C35 0.016(2) 0.026(4) 0.016(3) 0.006(3) 0.002(2) 0.009(2)
C36 0.027(3) 0.032(4) 0.016(3) 0.011(3) 0.003(2) 0.006(3)
C37 0.020(2) 0.027(4) 0.020(3) 0.012(3) -0.002(2) -0.003(2)
C38 0.028(3) 0.019(4) 0.015(3) 0.001(2) -0.003(2) -0.003(3)
C39 0.033(3) 0.024(4) 0.015(3) 0.004(2) 0.000(2) -0.008(3)

loop_
_atom_type_symbol
_atom_type_description
_atom_type_scat_dispersion_real
_atom_type_scat_dispersion_imag
_atom_type_scat_source
C C 0.0181 0.0091 'International Tables Vol C Tables 4.2.6.8 and 6.1.1.4'
H H 0.0000 0.0000 'International Tables Vol C Tables 4.2.6.8 and 6.1.1.4'
N N 0.0311 0.0180 'International Tables Vol C Tables 4.2.6.8 and 6.1.1.4'
O O 0.0492 0.0322 'International Tables Vol C Tables 4.2.6.8 and 6.1.1.4'

loop_
_exptl_crystal_face_index_h
_exptl_crystal_face_index_k
_exptl_crystal_face_index_l
_exptl_crystal_face_perp_dist
0 4 8 0.0124
-5 1 -1 0.1837
0 -1 11 0.0107
0 -9 -1 0.0213
0 9 1 0.0213
5 -1 1 0.2332
0 -4 -8 0.0124
0 9 -8 0.0197
0 -9 8 0.0197

loop_
_geom_angle_atom_site_label_1
_geom_angle_atom_site_label_2
_geom_angle_atom_site_label_3
_geom_angle
_geom_angle_site_symmetry_1
_geom_angle_site_symmetry_3
_geom_angle_publ_flag
C4 N1 C7 111.9(5) . . ?
C4 N1 C5 109.2(6) . . ?
C7 N1 C5 109.9(5) . . ?
C9 N2 N3 118.1(5) . . ?
C14 N3 N2 117.7(5) . . ?
C14 N3 H3 117(5) . . ?
N2 N3 H3 126(5) . . ?
O4 N4 O3 122.5(6) . . ?
O4 N4 C15 118.3(6) . . ?
O3 N4 C15 119.2(5) . . ?
O6 N5 O5 126.2(6) . . ?
O6 N5 C17 117.3(5) . . ?
O5 N5 C17 116.6(6) . . ?
C2 O2 C3 116.0(4) . . ?
C9 C1 C2 110.0(5) . . ?
C9 C1 C13 107.1(4) . . ?
C2 C1 C13 110.5(4) . . ?
C9 C1 C4 108.2(5) . . ?
C2 C1 C4 107.9(4) . . ?
C13 C1 C4 113.2(5) . . ?
O1 C2 O2 122.1(5) . . ?
O1 C2 C1 125.2(5) . . ?
O2 C2 C1 112.7(4) . . ?
O2 C3 H3A 109.5 . . ?
O2 C3 H3B 109.5 . . ?
H3A C3 H3B 109.5 . . ?
O2 C3 H3C 109.5 . . ?
H3A C3 H3C 109.5 . . ?
H3B C3 H3C 109.5 . . ?
N1 C4 C1 112.5(5) . . ?
N1 C4 H4A 109.1 . . ?
C1 C4 H4A 109.1 . . ?
N1 C4 H4B 109.1 . . ?
C1 C4 H4B 109.1 . . ?
H4A C4 H4B 107.8 . . ?
C6 C5 N1 108.5(7) . . ?
C6 C5 H5A 110.0 . . ?
N1 C5 H5A 110.0 . . ?
C6 C5 H5B 110.0 . . ?
N1 C5 H5B 110.0 . . ?
H5A C5 H5B 108.4 . . ?
C5 C6 H6A 109.5 . . ?
C5 C6 H6B 109.5 . . ?
H6A C6 H6B 109.5 . . ?
C5 C6 H6C 109.5 . . ?
H6A C6 H6C 109.5 . . ?
H6B C6 H6C 109.5 . . ?
N1 C7 C8 112.5(5) . . ?
N1 C7 H7A 109.1 . . ?
C8 C7 H7A 109.1 . . ?
N1 C7 H7B 109.1 . . ?
C8 C7 H7B 109.1 . . ?
H7A C7 H7B 107.8 . . ?
C9 C8 C7 107.7(5) . . ?
C9 C8 C10 107.6(5) . . ?
C7 C8 C10 113.9(5) . . ?
C9 C8 H8 109.2 . . ?
C7 C8 H8 109.2 . . ?
C10 C8 H8 109.2 . . ?
N2 C9 C8 131.5(5) . . ?
N2 C9 C1 117.5(5) . . ?
C8 C9 C1 111.0(5) . . ?
C11 C10 C8 114.4(5) . . ?
C11 C10 H10A 108.7 . . ?
C8 C10 H10A 108.7 . . ?
C11 C10 H10B 108.7 . . ?
C8 C10 H10B 108.7 . . ?
H10A C10 H10B 107.6 . . ?
C13 C11 C10 113.8(6) . . ?
C13 C11 C12 110.6(6) . . ?
C10 C11 C12 110.9(6) . . ?
C13 C11 H11 107.1 . . ?
C10 C11 H11 107.1 . . ?
C12 C11 H11 107.1 . . ?
C11 C12 H12A 109.5 . . ?
C11 C12 H12B 109.5 . . ?
H12A C12 H12B 109.5 . . ?
C11 C12 H12C 109.5 . . ?
H12A C12 H12C 109.5 . . ?
H12B C12 H12C 109.5 . . ?
C11 C13 C1 114.5(5) . . ?
C11 C13 H13A 108.6 . . ?
C1 C13 H13A 108.6 . . ?
C11 C13 H13B 108.6 . . ?
C1 C13 H13B 108.6 . . ?
H13A C13 H13B 107.6 . . ?
N3 C14 C15 124.9(6) . . ?
N3 C14 C19 118.6(5) . . ?
C15 C14 C19 116.5(6) . . ?
C16 C15 C14 122.9(6) . . ?
C16 C15 N4 116.3(5) . . ?
C14 C15 N4 120.8(6) . . ?
C17 C16 C15 118.1(5) . . ?
C17 C16 H16 121.0 . . ?
C15 C16 H16 121.0 . . ?
C16 C17 C18 122.1(6) . . ?
C16 C17 N5 119.5(5) . . ?
C18 C17 N5 118.4(6) . . ?
C19 C18 C17 118.6(6) . . ?
C19 C18 H18 120.7 . . ?
C17 C18 H18 120.7 . . ?
C18 C19 C14 121.6(5) . . ?
C18 C19 H19 119.2 . . ?
C14 C19 H19 119.2 . . ?
C27 N21 C24 111.5(5) . . ?
C27 N21 C25 110.9(6) . . ?
C24 N21 C25 110.0(5) . . ?
C29 N22 N23 117.9(5) . . ?
C34 N23 N22 115.8(5) . . ?
C34 N23 H23 119(4) . . ?
N22 N23 H23 124(5) . . ?
O24 N24 O23 122.0(5) . . ?
O24 N24 C35 119.2(6) . . ?
O23 N24 C35 118.7(5) . . ?
O25 N25 O26 123.0(6) . . ?
O25 N25 C37 118.8(5) . . ?
O26 N25 C37 118.3(5) . . ?
C22 O22 C23 114.4(4) . . ?
C29 C21 C22 110.0(5) . . ?
C29 C21 C24 108.3(5) . . ?
C22 C21 C24 108.2(4) . . ?
C29 C21 C33 106.9(4) . . ?
C22 C21 C33 110.3(4) . . ?
C24 C21 C33 113.1(5) . . ?
O21 C22 O22 123.2(5) . . ?
O21 C22 C21 124.2(5) . . ?
O22 C22 C21 112.6(4) . . ?
O22 C23 H23A 109.5 . . ?
O22 C23 H23B 109.5 . . ?
H23A C23 H23B 109.5 . . ?
O22 C23 H23C 109.5 . . ?
H23A C23 H23C 109.5 . . ?
H23B C23 H23C 109.5 . . ?
N21 C24 C21 112.7(5) . . ?
N21 C24 H24A 109.0 . . ?
C21 C24 H24A 109.0 . . ?
N21 C24 H24B 109.0 . . ?
C21 C24 H24B 109.0 . . ?
H24A C24 H24B 107.8 . . ?
N21 C25 C26 106.5(8) . . ?
N21 C25 H25A 110.4 . . ?
C26 C25 H25A 110.4 . . ?
N21 C25 H25B 110.4 . . ?
C26 C25 H25B 110.4 . . ?
H25A C25 H25B 108.6 . . ?
C25 C26 H26A 109.5 . . ?
C25 C26 H26B 109.5 . . ?
H26A C26 H26B 109.5 . . ?
C25 C26 H26C 109.5 . . ?
H26A C26 H26C 109.5 . . ?
H26B C26 H26C 109.5 . . ?
N21 C27 C28 112.0(5) . . ?
N21 C27 H27A 109.2 . . ?
C28 C27 H27A 109.2 . . ?
N21 C27 H27B 109.2 . . ?
C28 C27 H27B 109.2 . . ?
H27A C27 H27B 107.9 . . ?
C29 C28 C30 106.5(5) . . ?
C29 C28 C27 108.0(5) . . ?
C30 C28 C27 113.6(5) . . ?
C29 C28 H28 109.6 . . ?
C30 C28 H28 109.6 . . ?
C27 C28 H28 109.6 . . ?
N22 C29 C28 130.7(5) . . ?
N22 C29 C21 117.1(5) . . ?
C28 C29 C21 112.0(5) . . ?
C31 C30 C28 115.5(5) . . ?
C31 C30 H30A 108.4 . . ?
C28 C30 H30A 108.4 . . ?
C31 C30 H30B 108.4 . . ?
C28 C30 H30B 108.4 . . ?
H30A C30 H30B 107.5 . . ?
C30 C31 C33 113.1(5) . . ?
C30 C31 C32 111.5(6) . . ?
C33 C31 C32 109.3(6) . . ?
C30 C31 H31 107.5 . . ?
C33 C31 H31 107.5 . . ?
C32 C31 H31 107.5 . . ?
C31 C32 H32A 109.5 . . ?
C31 C32 H32B 109.5 . . ?
H32A C32 H32B 109.5 . . ?
C31 C32 H32C 109.5 . . ?
H32A C32 H32C 109.5 . . ?
H32B C32 H32C 109.5 . . ?
C31 C33 C21 114.1(5) . . ?
C31 C33 H33A 108.7 . . ?
C21 C33 H33A 108.7 . . ?
C31 C33 H33B 108.7 . . ?
C21 C33 H33B 108.7 . . ?
H33A C33 H33B 107.6 . . ?
N23 C34 C35 123.4(5) . . ?
N23 C34 C39 119.6(5) . . ?
C35 C34 C39 116.9(6) . . ?
C36 C35 C34 122.0(5) . . ?
C36 C35 N24 116.2(5) . . ?
C34 C35 N24 121.8(6) . . ?
C37 C36 C35 118.8(5) . . ?
C37 C36 H36 120.6 . . ?
C35 C36 H36 120.6 . . ?
C36 C37 C38 120.8(6) . . ?
C36 C37 N25 119.7(5) . . ?
C38 C37 N25 119.4(6) . . ?
C39 C38 C37 120.5(6) . . ?
C39 C38 H38 119.7 . . ?
C37 C38 H38 119.7 . . ?
C38 C39 C34 120.7(5) . . ?
C38 C39 H39 119.7 . . ?
C34 C39 H39 119.7 . . ?

loop_
_geom_bond_atom_site_label_1
_geom_bond_atom_site_label_2
_geom_bond_distance
_geom_bond_site_symmetry_2
_geom_bond_publ_flag
N1 C4 1.469(7) . ?
N1 C7 1.469(8) . ?
N1 C5 1.526(9) . ?
N2 C9 1.265(8) . ?
N2 N3 1.396(6) . ?
N3 C14 1.351(8) . ?
N3 H3 0.83(2) . ?
N4 O4 1.227(6) . ?
N4 O3 1.234(7) . ?
N4 C15 1.476(8) . ?
N5 O6 1.213(7) . ?
N5 O5 1.231(6) . ?
N5 C17 1.473(8) . ?
O1 C2 1.207(6) . ?
O2 C2 1.344(6) . ?
O2 C3 1.461(7) . ?
C1 C9 1.512(7) . ?
C1 C2 1.531(7) . ?
C1 C13 1.541(7) . ?
C1 C4 1.546(7) . ?
C3 H3A 0.9800 . ?
C3 H3B 0.9800 . ?
C3 H3C 0.9800 . ?
C4 H4A 0.9900 . ?
C4 H4B 0.9900 . ?
C5 C6 1.393(12) . ?
C5 H5A 0.9900 . ?
C5 H5B 0.9900 . ?
C6 H6A 0.9800 . ?
C6 H6B 0.9800 . ?
C6 H6C 0.9800 . ?
C7 C8 1.526(9) . ?
C7 H7A 0.9900 . ?
C7 H7B 0.9900 . ?
C8 C9 1.503(8) . ?
C8 C10 1.546(8) . ?
C8 H8 1.0000 . ?
C10 C11 1.487(8) . ?
C10 H10A 0.9900 . ?
C10 H10B 0.9900 . ?
C11 C13 1.476(8) . ?
C11 C12 1.543(9) . ?
C11 H11 1.0000 . ?
C12 H12A 0.9800 . ?
C12 H12B 0.9800 . ?
C12 H12C 0.9800 . ?
C13 H13A 0.9900 . ?
C13 H13B 0.9900 . ?
C14 C15 1.405(7) . ?
C14 C19 1.410(8) . ?
C15 C16 1.381(8) . ?
C16 C17 1.373(8) . ?
C16 H16 0.9500 . ?
C17 C18 1.391(7) . ?
C18 C19 1.385(8) . ?
C18 H18 0.9500 . ?
C19 H19 0.9500 . ?
N21 C27 1.480(7) . ?
N21 C24 1.483(7) . ?
N21 C25 1.501(9) . ?
N22 C29 1.283(8) . ?
N22 N23 1.387(6) . ?
N23 C34 1.371(8) . ?
N23 H23 0.84(2) . ?
N24 O24 1.236(6) . ?
N24 O23 1.244(6) . ?
N24 C35 1.452(7) . ?
N25 O25 1.233(6) . ?
N25 O26 1.242(7) . ?
N25 C37 1.445(8) . ?
O21 C22 1.202(6) . ?
O22 C22 1.342(6) . ?
O22 C23 1.447(7) . ?
C21 C29 1.513(7) . ?
C21 C22 1.527(7) . ?
C21 C24 1.532(7) . ?
C21 C33 1.557(7) . ?
C23 H23A 0.9800 . ?
C23 H23B 0.9800 . ?
C23 H23C 0.9800 . ?
C24 H24A 0.9900 . ?
C24 H24B 0.9900 . ?
C25 C26 1.580(14) . ?
C25 H25A 0.9900 . ?
C25 H25B 0.9900 . ?
C26 H26A 0.9800 . ?
C26 H26B 0.9800 . ?
C26 H26C 0.9800 . ?
C27 C28 1.549(8) . ?
C27 H27A 0.9900 . ?
C27 H27B 0.9900 . ?
C28 C29 1.498(8) . ?
C28 C30 1.543(8) . ?
C28 H28 1.0000 . ?
C30 C31 1.489(8) . ?
C30 H30A 0.9900 . ?
C30 H30B 0.9900 . ?
C31 C33 1.493(8) . ?
C31 C32 1.518(9) . ?
C31 H31 1.0000 . ?
C32 H32A 0.9800 . ?
C32 H32B 0.9800 . ?
C32 H32C 0.9800 . ?
C33 H33A 0.9900 . ?
C33 H33B 0.9900 . ?
C34 C35 1.416(7) . ?
C34 C39 1.418(8) . ?
C35 C36 1.389(8) . ?
C36 C37 1.369(8) . ?
C36 H36 0.9500 . ?
C37 C38 1.398(7) . ?
C38 C39 1.365(8) . ?
C38 H38 0.9500 . ?
C39 H39 0.9500 . ?

loop_
_geom_torsion_atom_site_label_1
_geom_torsion_atom_site_label_2
_geom_torsion_atom_site_label_3
_geom_torsion_atom_site_label_4
_geom_torsion
_geom_torsion_site_symmetry_1
_geom_torsion_site_symmetry_2
_geom_torsion_site_symmetry_3
_geom_torsion_site_symmetry_4
_geom_torsion_publ_flag
C9 N2 N3 C14 -166.2(5) . . . . ?
C3 O2 C2 O1 -6.3(8) . . . . ?
C3 O2 C2 C1 174.3(5) . . . . ?
C9 C1 C2 O1 103.3(6) . . . . ?
C13 C1 C2 O1 -138.8(5) . . . . ?
C4 C1 C2 O1 -14.5(7) . . . . ?
C9 C1 C2 O2 -77.4(6) . . . . ?
C13 C1 C2 O2 40.6(6) . . . . ?
C4 C1 C2 O2 164.9(5) . . . . ?
C7 N1 C4 C1 -53.5(7) . . . . ?
C5 N1 C4 C1 -175.4(5) . . . . ?
C9 C1 C4 N1 54.8(6) . . . . ?
C2 C1 C4 N1 173.8(5) . . . . ?
C13 C1 C4 N1 -63.6(6) . . . . ?
C4 N1 C5 C6 -73.7(9) . . . . ?
C7 N1 C5 C6 163.2(8) . . . . ?
C4 N1 C7 C8 55.3(7) . . . . ?
C5 N1 C7 C8 176.9(6) . . . . ?
N1 C7 C8 C9 -58.0(7) . . . . ?
N1 C7 C8 C10 61.2(7) . . . . ?
N3 N2 C9 C8 1.0(10) . . . . ?
N3 N2 C9 C1 -179.4(5) . . . . ?
C7 C8 C9 N2 -119.8(7) . . . . ?
C10 C8 C9 N2 117.0(7) . . . . ?
C7 C8 C9 C1 60.6(6) . . . . ?
C10 C8 C9 C1 -62.6(6) . . . . ?
C2 C1 C9 N2 3.6(7) . . . . ?
C13 C1 C9 N2 -116.5(6) . . . . ?
C4 C1 C9 N2 121.3(6) . . . . ?
C2 C1 C9 C8 -176.7(5) . . . . ?
C13 C1 C9 C8 63.2(6) . . . . ?
C4 C1 C9 C8 -59.1(6) . . . . ?
C9 C8 C10 C11 52.6(8) . . . . ?
C7 C8 C10 C11 -66.7(8) . . . . ?
C8 C10 C11 C13 -45.4(9) . . . . ?
C8 C10 C11 C12 -170.8(6) . . . . ?
C10 C11 C13 C1 46.4(9) . . . . ?
C12 C11 C13 C1 171.9(6) . . . . ?
C9 C1 C13 C11 -54.1(7) . . . . ?
C2 C1 C13 C11 -173.9(5) . . . . ?
C4 C1 C13 C11 65.0(7) . . . . ?
N2 N3 C14 C15 -171.1(5) . . . . ?
N2 N3 C14 C19 9.4(7) . . . . ?
N3 C14 C15 C16 177.2(5) . . . . ?
C19 C14 C15 C16 -3.3(8) . . . . ?
N3 C14 C15 N4 -4.5(8) . . . . ?
C19 C14 C15 N4 175.0(5) . . . . ?
O4 N4 C15 C16 -7.1(8) . . . . ?
O3 N4 C15 C16 170.9(5) . . . . ?
O4 N4 C15 C14 174.5(6) . . . . ?
O3 N4 C15 C14 -7.6(8) . . . . ?
C14 C15 C16 C17 1.4(8) . . . . ?
N4 C15 C16 C17 -177.0(5) . . . . ?
C15 C16 C17 C18 2.0(8) . . . . ?
C15 C16 C17 N5 -177.9(5) . . . . ?
O6 N5 C17 C16 -165.3(5) . . . . ?
O5 N5 C17 C16 14.8(8) . . . . ?
O6 N5 C17 C18 14.9(8) . . . . ?
O5 N5 C17 C18 -165.1(5) . . . . ?
C16 C17 C18 C19 -3.2(9) . . . . ?
N5 C17 C18 C19 176.6(5) . . . . ?
C17 C18 C19 C14 1.2(9) . . . . ?
N3 C14 C19 C18 -178.5(6) . . . . ?
C15 C14 C19 C18 2.0(8) . . . . ?
C29 N22 N23 C34 168.6(5) . . . . ?
C23 O22 C22 O21 5.2(8) . . . . ?
C23 O22 C22 C21 -173.9(5) . . . . ?
C29 C21 C22 O21 -100.8(6) . . . . ?
C24 C21 C22 O21 17.2(7) . . . . ?
C33 C21 C22 O21 141.4(5) . . . . ?
C29 C21 C22 O22 78.2(6) . . . . ?
C24 C21 C22 O22 -163.7(4) . . . . ?
C33 C21 C22 O22 -39.5(6) . . . . ?
C27 N21 C24 C21 54.6(7) . . . . ?
C25 N21 C24 C21 178.1(6) . . . . ?
C29 C21 C24 N21 -55.3(6) . . . . ?
C22 C21 C24 N21 -174.5(5) . . . . ?
C33 C21 C24 N21 63.0(6) . . . . ?
C27 N21 C25 C26 -158.8(7) . . . . ?
C24 N21 C25 C26 77.4(8) . . . . ?
C24 N21 C27 C28 -55.0(7) . . . . ?
C25 N21 C27 C28 -178.0(6) . . . . ?
N21 C27 C28 C29 56.8(7) . . . . ?
N21 C27 C28 C30 -61.1(7) . . . . ?
N23 N22 C29 C28 -3.5(9) . . . . ?
N23 N22 C29 C21 -178.8(5) . . . . ?
C30 C28 C29 N22 -112.6(7) . . . . ?
C27 C28 C29 N22 125.1(7) . . . . ?
C30 C28 C29 C21 63.0(6) . . . . ?
C27 C28 C29 C21 -59.4(6) . . . . ?
C22 C21 C29 N22 -7.0(7) . . . . ?
C24 C21 C29 N22 -125.0(6) . . . . ?
C33 C21 C29 N22 112.8(6) . . . . ?
C22 C21 C29 C28 176.8(5) . . . . ?
C24 C21 C29 C28 58.8(6) . . . . ?
C33 C21 C29 C28 -63.4(6) . . . . ?
C29 C28 C30 C31 -53.5(8) . . . . ?
C27 C28 C30 C31 65.2(7) . . . . ?
C28 C30 C31 C33 46.3(9) . . . . ?
C28 C30 C31 C32 170.0(6) . . . . ?
C30 C31 C33 C21 -45.8(8) . . . . ?
C32 C31 C33 C21 -170.7(6) . . . . ?
C29 C21 C33 C31 53.1(7) . . . . ?
C22 C21 C33 C31 172.7(5) . . . . ?
C24 C21 C33 C31 -66.0(6) . . . . ?
N22 N23 C34 C35 171.8(5) . . . . ?
N22 N23 C34 C39 -9.0(7) . . . . ?
N23 C34 C35 C36 -176.3(5) . . . . ?
C39 C34 C35 C36 4.5(8) . . . . ?
N23 C34 C35 N24 4.0(8) . . . . ?
C39 C34 C35 N24 -175.2(5) . . . . ?
O24 N24 C35 C36 5.5(8) . . . . ?
O23 N24 C35 C36 -172.3(5) . . . . ?
O24 N24 C35 C34 -174.8(6) . . . . ?
O23 N24 C35 C34 7.4(8) . . . . ?
C34 C35 C36 C37 -2.4(8) . . . . ?
N24 C35 C36 C37 177.3(5) . . . . ?
C35 C36 C37 C38 -2.2(8) . . . . ?
C35 C36 C37 N25 177.6(5) . . . . ?
O25 N25 C37 C36 -14.9(8) . . . . ?
O26 N25 C37 C36 165.8(5) . . . . ?
O25 N25 C37 C38 165.0(5) . . . . ?
O26 N25 C37 C38 -14.3(8) . . . . ?
C36 C37 C38 C39 4.6(8) . . . . ?
N25 C37 C38 C39 -175.2(5) . . . . ?
C37 C38 C39 C34 -2.3(8) . . . . ?
N23 C34 C39 C38 178.7(5) . . . . ?
C35 C34 C39 C38 -2.1(8) . . . . ?

loop_
_twin_individual_id
_twin_individual_mass_fraction_refined
_oxdiff_twin_reflns_isolated
_oxdiff_twin_reflns_overlapped
_twin_individual_twin_lattice_type
_twin_individual_twin_matrix_11
_twin_individual_twin_matrix_12
_twin_individual_twin_matrix_13
_twin_individual_twin_matrix_21
_twin_individual_twin_matrix_22
_twin_individual_twin_matrix_23
_twin_individual_twin_matrix_31
_twin_individual_twin_matrix_32
_twin_individual_twin_matrix_33
1 0.5334 5161 7952 ref 1.0000 0.0000 0.0000 0.0000 1.0000 0.0000 0.0000 0.0000 1.0000
2 0.4666 5111 7952 nmt -0.9999 -0.0001 -0.0000 0.0158 0.9999 -0.0012 -0.0075 -0.7517 -0.9995

loop_
_exptl_oxdiff_crystal_face_indexfrac_h
_exptl_oxdiff_crystal_face_indexfrac_k
_exptl_oxdiff_crystal_face_indexfrac_l
_exptl_oxdiff_crystal_face_x
_exptl_oxdiff_crystal_face_y
_exptl_oxdiff_crystal_face_z
-0.0033 4.0058 8.0002 0.2243 0.9500 -0.0331
-4.9954 1.0058 -1.0128 0.0252 -0.0018 1.0020
-0.0019 -0.9986 11.0041 0.6714 0.7442 -0.0987
0.0040 -9.0094 -0.9950 0.4467 -0.8538 -0.0654
-0.0040 9.0094 0.9950 -0.4467 0.8538 0.0654
4.9954 -1.0058 1.0128 -0.0252 0.0018 -1.0020
0.0033 -4.0058 -8.0002 -0.2243 -0.9500 0.0331
-0.0022 9.0075 -7.5077 -0.9223 0.2119 0.1353
0.0022 -9.0075 7.5077 0.9223 -0.2119 -0.1353
